data_9009516
loop_
_publ_author_name
'Kolitsch, U.'
'Giester, G.'

_publ_section_title
;
 The crystal structure of faustite and its copper analogue turquoise
;
_journal_name_full 'Mineralogical Magazine'
_journal_page_first 905
_journal_page_last 913
_journal_paper_doi 10.1180/002646100549733
_journal_volume 64
_journal_year 2000
_chemical_compound_source 'Iron Monarch iron ore deposit, South Australia'
_chemical_formula_sum 'Al6 H16 O28 P4 Zn0.927'
_chemical_name_mineral Faustite
_space_group_IT_number 2
_symmetry_space_group_name_Hall '-P 1'
_symmetry_space_group_name_H-M 'P -1'
_cell_angle_alpha 69.17
_cell_angle_beta 69.88
_cell_angle_gamma 64.98
_cell_length_a 7.419
_cell_length_b 7.629
_cell_length_c 9.905
_cell_formula_units_Z 1
_cell_volume 462.236
_database_code_amcsd 0014544
_exptl_crystal_density_diffrn 2.912
_cod_original_formula_sum 'Zn.927 Al6 P4 O28 H16'
_cod_database_code 9009516

loop_
_space_group_symop_operation_xyz
x,y,z
-x,-y,-z

loop_
_atom_site_aniso_label
_atom_site_aniso_U_11
_atom_site_aniso_U_22
_atom_site_aniso_U_33
_atom_site_aniso_U_12
_atom_site_aniso_U_13
_atom_site_aniso_U_23
Zn 0.02710 0.02170 0.02630 -0.00690 0.01280 -0.00870
Al1 0.01450 0.01070 0.01340 -0.00430 -0.00380 -0.00310
Al2 0.01510 0.01080 0.01160 -0.00440 -0.00390 -0.00240
Al3 0.00790 0.00720 0.00970 -0.00160 -0.00200 -0.00310
P1 0.01300 0.01170 0.01250 -0.00400 -0.00320 -0.00400
P2 0.01270 0.01120 0.01240 -0.00370 -0.00370 -0.00340
O1 0.01430 0.01260 0.01530 -0.00390 -0.00320 -0.00240
O2 0.01790 0.01320 0.01270 -0.00610 -0.00350 -0.00360
O3 0.01820 0.01460 0.01380 -0.00790 -0.00080 -0.00500
O4 0.02000 0.02000 0.02200 -0.00530 -0.00660 -0.00440
O5 0.01800 0.01220 0.01400 -0.00310 -0.00820 -0.00300
O6 0.01500 0.01300 0.01400 -0.00320 -0.00560 -0.00230
O7 0.01610 0.01000 0.01820 -0.00420 -0.00410 -0.00370
O8 0.01930 0.01310 0.01590 -0.00710 -0.00760 -0.00210
O9 0.01700 0.01520 0.01400 -0.00470 -0.00250 -0.00840
O10 0.01800 0.01300 0.01800 -0.00740 -0.00230 -0.00160
O11 0.01430 0.01230 0.01710 -0.00330 -0.00510 -0.00160
O12 0.01500 0.01500 0.01300 -0.00340 -0.00240 -0.00620
O13 0.01780 0.01240 0.00950 -0.00670 -0.00320 -0.00210
O14 0.01120 0.01490 0.01740 -0.00430 -0.00360 -0.00390

loop_
_atom_site_label
_atom_site_fract_x
_atom_site_fract_y
_atom_site_fract_z
_atom_site_occupancy
_atom_site_U_iso_or_equiv
Zn 0.00000 0.00000 0.00000 0.92700 0.03010
Al1 0.28350 0.18040 0.74960 1.00000 0.01270
Al2 0.74780 0.18610 0.27319 1.00000 0.01230
Al3 0.24310 0.50220 0.24472 1.00000 0.00830
P1 0.35248 0.38778 0.94179 1.00000 0.01210
P2 0.84463 0.38499 0.45620 1.00000 0.01190
O1 0.06970 0.36060 0.38410 1.00000 0.01470
O2 0.80670 0.34330 0.62450 1.00000 0.01420
O3 0.27990 0.35450 0.11130 1.00000 0.01510
O4 0.06670 0.06110 0.18970 1.00000 0.02080
O5 0.23790 0.07220 0.62810 1.00000 0.01450
O6 0.73250 0.07940 0.12660 1.00000 0.01400
O7 0.29570 0.40560 0.60520 1.00000 0.01480
O8 0.32610 0.22690 0.90220 1.00000 0.01490
O9 0.98820 0.28800 0.83900 1.00000 0.01460
O10 0.57580 0.05130 0.68300 1.00000 0.01670
O11 0.78230 0.40590 0.13130 1.00000 0.01520
O12 0.46320 0.29490 0.32690 1.00000 0.01460
O13 0.79240 0.22740 0.42830 1.00000 0.01280
O14 0.57860 0.36660 0.89640 1.00000 0.01450
H1 0.13300 -0.05500 0.23800 1.00000 0.08000
H2 0.14800 0.11100 0.18400 1.00000 0.13000
H3 0.65300 0.11100 0.60800 1.00000 0.05000
H4 0.60700 -0.06700 0.68900 1.00000 0.06000
H5 0.18500 0.12800 0.58000 1.00000 0.02000
H6 0.67100 0.13500 0.09100 1.00000 0.01000
H7 0.98400 0.33900 0.89500 1.00000 0.01700
H8 0.44400 0.31500 0.39000 1.00000 0.02000

loop_
_cod_related_entry_id
_cod_related_entry_database
_cod_related_entry_code
1 AMCSD 0014544
